data_7007914
loop_
_publ_author_name
'Milios, Constantinos J.'
'Kyritsis, Panayotis'
'Raptopoulou, Catherine P.'
'Terzis, Aris'
'Vicente, Ramon'
'Escuer, Albert'
'Perlepes, Spyros P.'

_publ_section_title
;
 Di-2-pyridyl ketone oxime [(py)2CNOH] in manganese carboxylate
 chemistry: mononuclear, dinuclear and tetranuclear complexes, and
 partial transformation of (py)2CNOH to the gem-diolate(2-) derivative
 of di-2-pyridyl ketone leading to the formation of NO3-.
;
_journal_issue 3
_journal_name_full 'Dalton transactions (Cambridge, England : 2003)'
_journal_page_first 501
_journal_page_last 511
_journal_paper_doi 10.1039/b412355g
_journal_year 2005
_chemical_formula_sum 'C52 H44 Br2 Mn4 N12 O10'
_chemical_formula_weight 1376.57
_chemical_name_systematic
;
?
;
_space_group_IT_number 14
_symmetry_cell_setting monoclinic
_symmetry_space_group_name_Hall '-P 2yn'
_symmetry_space_group_name_H-M 'P 1 21/n 1'
_atom_sites_solution_hydrogens geom
_atom_sites_solution_primary direct
_atom_sites_solution_secondary difmap
_audit_creation_method SHELXL-97
_cell_angle_alpha 90.00
_cell_angle_beta 95.27(1)
_cell_angle_gamma 90.00
_cell_formula_units_Z 2
_cell_length_a 14.147(6)
_cell_length_b 19.939(8)
_cell_length_c 10.272(4)
_cell_measurement_reflns_used 25
_cell_measurement_temperature 298
_cell_measurement_theta_max 11.5
_cell_measurement_theta_min 5.5
_cell_volume 2885(2)
_computing_cell_refinement 'Program LEAST (UCLA Crystal.package C.E.Strouse 1994)'
_computing_data_collection 'Program COLLECT (UCLA Crystal.package C.E.Strouse 1994)'
_computing_data_reduction 'Program REDUCE (UCLA Crystal.package C.E.Strouse 1994)'
_computing_molecular_graphics ORTEP
_computing_structure_refinement 'SHELXL-97 (Sheldrick, 1997)'
_computing_structure_solution 'SHELXS-86 (Sheldrick, 1986)'
_diffrn_ambient_temperature 298
_diffrn_measured_fraction_theta_full 0.995
_diffrn_measured_fraction_theta_max 0.995
_diffrn_measurement_device_type 'Crystal Logic Dual Goniometer'
_diffrn_measurement_method 'theta-2theta scans'
_diffrn_radiation_monochromator graphite
_diffrn_radiation_source 'fine-focus sealed tube'
_diffrn_radiation_type MoK\a
_diffrn_radiation_wavelength 0.71073
_diffrn_reflns_av_R_equivalents 0.0244
_diffrn_reflns_av_sigmaI/netI 0.0703
_diffrn_reflns_limit_h_max 16
_diffrn_reflns_limit_h_min -16
_diffrn_reflns_limit_k_max 0
_diffrn_reflns_limit_k_min -23
_diffrn_reflns_limit_l_max 11
_diffrn_reflns_limit_l_min 0
_diffrn_reflns_number 5051
_diffrn_reflns_theta_full 24.50
_diffrn_reflns_theta_max 24.50
_diffrn_reflns_theta_min 2.35
_diffrn_standards_decay_% -1.3
_diffrn_standards_interval_count 97
_diffrn_standards_number 3
_exptl_absorpt_coefficient_mu 2.306
_exptl_crystal_colour brown
_exptl_crystal_density_diffrn 1.584
_exptl_crystal_density_meas 1.56
_exptl_crystal_density_method 'floating method'
_exptl_crystal_description parallelipiped
_exptl_crystal_F_000 1380
_exptl_crystal_size_max 0.60
_exptl_crystal_size_mid 0.10
_exptl_crystal_size_min 0.10
_refine_diff_density_max 0.602
_refine_diff_density_min -0.332
_refine_diff_density_rms 0.078
_refine_ls_extinction_method none
_refine_ls_goodness_of_fit_ref 1.154
_refine_ls_hydrogen_treatment mixed
_refine_ls_matrix_type full
_refine_ls_number_parameters 400
_refine_ls_number_reflns 4764
_refine_ls_number_restraints 0
_refine_ls_restrained_S_all 1.154
_refine_ls_R_factor_all 0.1018
_refine_ls_R_factor_gt 0.0548
_refine_ls_shift/su_max 0.001
_refine_ls_shift/su_mean 0.000
_refine_ls_structure_factor_coef Fsqd
_refine_ls_weighting_details 'calc w=1/[\s^2^(Fo^2^)+(0.0331P)^2^+4.3104P] where P=(Fo^2^+2Fc^2^)/3'
_refine_ls_weighting_scheme calc
_refine_ls_wR_factor_gt 0.1199
_refine_ls_wR_factor_ref 0.1397
_reflns_number_gt 3127
_reflns_number_total 4764
_reflns_threshold_expression >2sigma(I)
_cod_data_source_file b412355g.txt
_cod_data_source_block pekm622
_cod_original_sg_symbol_H-M P21/n
_cod_database_code 7007914

loop_
_symmetry_equiv_pos_as_xyz
'x, y, z'
'-x+1/2, y+1/2, -z+1/2'
'-x, -y, -z'
'x-1/2, -y-1/2, z-1/2'

loop_
_atom_site_label
_atom_site_type_symbol
_atom_site_fract_x
_atom_site_fract_y
_atom_site_fract_z
_atom_site_U_iso_or_equiv
_atom_site_adp_type
_atom_site_occupancy
_atom_site_symmetry_multiplicity
_atom_site_calc_flag
_atom_site_refinement_flags
_atom_site_disorder_assembly
_atom_site_disorder_group
Mn1 Mn 0.40985(6) 0.03871(4) -0.09894(8) 0.0366(2) Uani 1 1 d . . .
Mn2 Mn 0.43809(6) 0.20861(4) -0.07267(10) 0.0485(3) Uani 1 1 d . . .
Br1 Br 0.46653(6) 0.29343(4) 0.11084(10) 0.0919(3) Uani 1 1 d . . .
O1 O 0.4103(3) 0.08110(18) -0.2634(4) 0.0508(10) Uani 1 1 d . . .
N1 N 0.4135(4) 0.2801(3) -0.2474(6) 0.0615(15) Uani 1 1 d . . .
N2 N 0.4104(3) 0.1492(2) -0.2621(5) 0.0478(12) Uani 1 1 d . . .
O11 O 0.4826(2) 0.10915(17) -0.0081(3) 0.0381(8) Uani 1 1 d . . .
O12 O 0.5850(2) 0.02310(16) -0.0427(3) 0.0374(8) Uani 1 1 d . . .
N11 N 0.6339(3) 0.0455(2) 0.2011(4) 0.0411(10) Uani 1 1 d . . .
N12 N 0.5940(3) 0.1953(2) -0.1295(5) 0.0470(12) Uani 1 1 d . . .
O21 O 0.2761(3) 0.0761(2) -0.0663(4) 0.0536(11) Uani 1 1 d . . .
O22 O 0.2931(3) 0.1871(2) -0.0451(5) 0.0590(12) Uani 1 1 d . . .
C1 C 0.4209(5) 0.3466(4) -0.2384(10) 0.082(2) Uani 1 1 d . . .
H1 H 0.4290 0.3658 -0.1555 0.095(14) Uiso 1 1 calc R . .
C2 C 0.4174(6) 0.3885(4) -0.3454(12) 0.095(3) Uani 1 1 d . . .
H2 H 0.4241 0.4347 -0.3351 0.095(14) Uiso 1 1 calc R . .
C3 C 0.4039(6) 0.3607(5) -0.4662(11) 0.097(3) Uani 1 1 d . . .
H3 H 0.4004 0.3881 -0.5398 0.095(14) Uiso 1 1 calc R . .
C4 C 0.3951(5) 0.2920(4) -0.4810(9) 0.085(3) Uani 1 1 d . . .
H4 H 0.3859 0.2724 -0.5633 0.095(14) Uiso 1 1 calc R . .
C5 C 0.4006(4) 0.2536(3) -0.3683(7) 0.0572(17) Uani 1 1 d . . .
C6 C 0.3959(4) 0.1784(3) -0.3745(6) 0.0522(15) Uani 1 1 d . . .
C7 C 0.3762(6) 0.1425(4) -0.5002(7) 0.069(2) Uani 1 1 d . . .
N3 N 0.3038(13) 0.1531(7) -0.5770(15) 0.107(5) Uani 0.60 1 d P . .
C8 C 0.4461(11) 0.0876(8) -0.5389(16) 0.093(5) Uani 0.60 1 d P . .
C9 C 0.4212(13) 0.0542(9) -0.6585(16) 0.098(5) Uani 0.60 1 d P . .
C10 C 0.3296(15) 0.0757(7) -0.7304(13) 0.132(6) Uani 1 1 d . . .
C11 C 0.2825(19) 0.1178(11) -0.690(2) 0.126(10) Uani 0.60 1 d P . .
N3A N 0.2806(15) 0.1211(10) -0.5090(17) 0.083(5) Uani 0.40 1 d P . .
C8A C 0.4318(14) 0.1500(14) -0.588(2) 0.095(8) Uani 0.40 1 d P . .
C9A C 0.398(3) 0.116(2) -0.709(2) 0.132(14) Uani 0.40 1 d P . .
C11A C 0.254(3) 0.0892(15) -0.620(2) 0.119(13) Uani 0.40 1 d P . .
C21 C 0.6688(5) 0.0487(3) 0.3270(6) 0.0598(17) Uani 1 1 d . . .
H21 H 0.6741 0.0097 0.3767 0.076(11) Uiso 1 1 calc R . .
C22 C 0.6969(5) 0.1086(4) 0.3834(7) 0.070(2) Uani 1 1 d . . .
H22 H 0.7213 0.1099 0.4706 0.076(11) Uiso 1 1 calc R . .
C23 C 0.6891(5) 0.1668(3) 0.3113(7) 0.0615(18) Uani 1 1 d . . .
H23 H 0.7075 0.2077 0.3492 0.076(11) Uiso 1 1 calc R . .
C24 C 0.6540(4) 0.1635(3) 0.1833(6) 0.0528(16) Uani 1 1 d . . .
H24 H 0.6491 0.2021 0.1323 0.076(11) Uiso 1 1 calc R . .
C25 C 0.6256(4) 0.1015(3) 0.1297(6) 0.0394(13) Uani 1 1 d . . .
C26 C 0.5796(3) 0.0911(3) -0.0089(5) 0.0356(12) Uani 1 1 d . . .
C27 C 0.6280(4) 0.1333(3) -0.1076(5) 0.0394(13) Uani 1 1 d . . .
C28 C 0.7041(4) 0.1085(3) -0.1687(6) 0.0445(13) Uani 1 1 d . . .
H28 H 0.7257 0.0651 -0.1520 0.067(10) Uiso 1 1 calc R . .
C29 C 0.7474(4) 0.1487(3) -0.2542(6) 0.0535(16) Uani 1 1 d . . .
H29 H 0.7978 0.1327 -0.2973 0.067(10) Uiso 1 1 calc R . .
C30 C 0.7147(4) 0.2131(3) -0.2748(7) 0.0564(16) Uani 1 1 d . . .
H30 H 0.7438 0.2420 -0.3298 0.067(10) Uiso 1 1 calc R . .
C31 C 0.6382(4) 0.2337(3) -0.2125(7) 0.0599(18) Uani 1 1 d . . .
H31 H 0.6155 0.2770 -0.2286 0.067(10) Uiso 1 1 calc R . .
C41 C 0.2454(4) 0.1349(4) -0.0520(7) 0.0567(16) Uani 1 1 d . . .
C42 C 0.1394(5) 0.1411(4) -0.0397(9) 0.087(3) Uani 1 1 d . . .
H42A H 0.1242 0.1193 0.0390 0.18(3) Uiso 1 1 calc R . .
H42B H 0.1049 0.1203 -0.1137 0.18(3) Uiso 1 1 calc R . .
H42C H 0.1224 0.1877 -0.0366 0.18(3) Uiso 1 1 calc R . .
N31 N -0.0667(16) 0.0219(11) 0.743(2) 0.175(8) Uiso 0.60 1 d P A 1
C51 C 0.0029(18) 0.0326(11) 0.686(2) 0.138(7) Uiso 0.60 1 d P A 1
C52 C 0.1013(18) 0.0492(13) 0.644(2) 0.149(8) Uiso 0.60 1 d P A 1
N41 N -0.111(2) -0.0031(17) 0.601(4) 0.181(12) Uiso 0.40 1 d P B 2
C61 C -0.120(2) -0.036(2) 0.496(4) 0.154(12) Uiso 0.40 1 d P B 2
C62 C -0.143(3) -0.0801(18) 0.399(4) 0.138(11) Uiso 0.40 1 d P B 2

loop_
_atom_site_aniso_label
_atom_site_aniso_U_11
_atom_site_aniso_U_22
_atom_site_aniso_U_33
_atom_site_aniso_U_23
_atom_site_aniso_U_13
_atom_site_aniso_U_12
Mn1 0.0388(4) 0.0313(4) 0.0391(4) -0.0010(4) 0.0006(3) -0.0004(4)
Mn2 0.0449(5) 0.0348(5) 0.0657(6) -0.0040(4) 0.0040(4) 0.0046(4)
Br1 0.0753(5) 0.0752(6) 0.1261(8) -0.0523(5) 0.0146(5) -0.0001(4)
O1 0.075(3) 0.033(2) 0.044(2) 0.0031(17) 0.000(2) 0.0030(19)
N1 0.048(3) 0.040(3) 0.096(5) 0.011(3) 0.002(3) 0.004(2)
N2 0.051(3) 0.038(3) 0.053(3) 0.007(2) 0.000(2) -0.001(2)
O11 0.035(2) 0.037(2) 0.043(2) -0.0021(16) 0.0028(16) -0.0004(16)
O12 0.0384(19) 0.0284(19) 0.045(2) -0.0053(16) 0.0021(16) 0.0001(15)
N11 0.040(2) 0.043(3) 0.039(3) 0.000(2) -0.005(2) -0.005(2)
N12 0.043(3) 0.037(3) 0.061(3) 0.002(2) 0.007(2) 0.000(2)
O21 0.040(2) 0.046(2) 0.074(3) 0.000(2) 0.003(2) 0.0041(18)
O22 0.046(2) 0.048(3) 0.083(3) -0.002(2) 0.006(2) 0.005(2)
C1 0.066(5) 0.050(4) 0.129(8) 0.009(5) -0.001(5) -0.001(4)
C2 0.075(6) 0.044(5) 0.162(10) 0.031(6) -0.008(6) -0.003(4)
C3 0.066(5) 0.075(6) 0.145(9) 0.060(6) -0.023(6) -0.014(4)
C4 0.080(5) 0.063(5) 0.107(7) 0.041(5) -0.018(5) -0.014(4)
C5 0.041(3) 0.055(4) 0.074(5) 0.018(4) -0.003(3) -0.002(3)
C6 0.051(4) 0.047(3) 0.057(4) 0.017(3) -0.003(3) -0.005(3)
C7 0.086(5) 0.069(5) 0.050(4) 0.026(4) 0.000(4) -0.003(4)
N3 0.160(14) 0.064(8) 0.085(10) -0.010(7) -0.043(11) 0.040(9)
C8 0.089(10) 0.098(11) 0.100(12) -0.004(10) 0.053(9) 0.005(9)
C9 0.125(13) 0.100(12) 0.075(10) -0.016(9) 0.043(10) 0.006(10)
C10 0.212(17) 0.094(9) 0.086(9) 0.025(7) -0.015(10) -0.013(10)
C11 0.19(3) 0.096(14) 0.074(13) -0.019(12) -0.061(15) 0.065(15)
N3A 0.110(15) 0.089(14) 0.048(11) 0.000(10) 0.005(10) -0.021(12)
C8A 0.067(13) 0.15(2) 0.069(15) 0.052(15) 0.032(11) 0.026(14)
C9A 0.17(3) 0.20(4) 0.031(13) 0.017(18) 0.025(15) 0.10(3)
C11A 0.21(3) 0.096(19) 0.042(14) 0.006(13) -0.023(17) -0.05(2)
C21 0.068(4) 0.060(4) 0.047(4) 0.001(3) -0.018(3) -0.008(3)
C22 0.088(5) 0.066(5) 0.053(4) -0.013(4) -0.014(4) -0.009(4)
C23 0.068(4) 0.053(4) 0.062(4) -0.020(3) 0.000(3) -0.015(3)
C24 0.045(3) 0.049(4) 0.064(4) -0.016(3) -0.002(3) -0.007(3)
C25 0.031(3) 0.038(3) 0.049(3) -0.007(3) 0.002(2) 0.000(2)
C26 0.032(3) 0.034(3) 0.040(3) -0.002(2) 0.001(2) -0.002(2)
C27 0.034(3) 0.038(3) 0.045(3) -0.001(2) -0.003(2) -0.004(2)
C28 0.042(3) 0.043(3) 0.048(3) -0.003(3) 0.006(3) 0.000(3)
C29 0.047(3) 0.058(4) 0.056(4) -0.002(3) 0.013(3) -0.005(3)
C30 0.048(4) 0.059(4) 0.063(4) 0.012(3) 0.009(3) -0.008(3)
C31 0.051(4) 0.045(4) 0.083(5) 0.021(3) 0.007(3) 0.000(3)
C41 0.042(3) 0.065(5) 0.062(4) -0.003(3) -0.002(3) 0.007(3)
C42 0.045(4) 0.075(5) 0.140(8) -0.017(5) 0.013(4) 0.006(4)

loop_
_atom_type_symbol
_atom_type_description
_atom_type_scat_dispersion_real
_atom_type_scat_dispersion_imag
_atom_type_scat_source
C C 0.0033 0.0016 'International Tables Vol C Tables 4.2.6.8 and 6.1.1.4'
H H 0.0000 0.0000 'International Tables Vol C Tables 4.2.6.8 and 6.1.1.4'
N N 0.0061 0.0033 'International Tables Vol C Tables 4.2.6.8 and 6.1.1.4'
O O 0.0106 0.0060 'International Tables Vol C Tables 4.2.6.8 and 6.1.1.4'
Br Br -0.2901 2.4595 'International Tables Vol C Tables 4.2.6.8 and 6.1.1.4'
Mn Mn 0.3368 0.7283 'International Tables Vol C Tables 4.2.6.8 and 6.1.1.4'

loop_
_geom_angle_atom_site_label_1
_geom_angle_atom_site_label_2
_geom_angle_atom_site_label_3
_geom_angle
_geom_angle_site_symmetry_1
_geom_angle_site_symmetry_3
_geom_angle_publ_flag
O1 Mn1 O12 165.97(16) . 3_655 ?
O1 Mn1 O11 93.51(16) . . ?
O12 Mn1 O11 96.93(15) 3_655 . ?
O1 Mn1 N11 86.19(17) . 3_655 ?
O12 Mn1 N11 81.35(16) 3_655 3_655 ?
O11 Mn1 N11 165.45(16) . 3_655 ?
O1 Mn1 O21 93.52(18) . . ?
O12 Mn1 O21 94.57(16) 3_655 . ?
O11 Mn1 O21 96.53(16) . . ?
N11 Mn1 O21 98.01(17) 3_655 . ?
O1 Mn1 O12 100.18(16) . . ?
O12 Mn1 O12 77.09(15) 3_655 . ?
O11 Mn1 O12 60.53(13) . . ?
N11 Mn1 O12 105.18(15) 3_655 . ?
O21 Mn1 O12 153.69(14) . . ?
O22 Mn2 O11 91.79(15) . . ?
O22 Mn2 N2 85.24(17) . . ?
O11 Mn2 N2 78.94(15) . . ?
O22 Mn2 N1 98.61(18) . . ?
O11 Mn2 N1 145.83(18) . . ?
N2 Mn2 N1 69.7(2) . . ?
O22 Mn2 N12 160.76(16) . . ?
O11 Mn2 N12 73.70(14) . . ?
N2 Mn2 N12 79.70(17) . . ?
N1 Mn2 N12 87.38(18) . . ?
O22 Mn2 Br1 97.12(13) . . ?
O11 Mn2 Br1 111.16(10) . . ?
N2 Mn2 Br1 169.46(13) . . ?
N1 Mn2 Br1 99.78(16) . . ?
N12 Mn2 Br1 99.87(12) . . ?
N2 O1 Mn1 116.0(3) . . ?
C1 N1 C5 117.2(7) . . ?
C1 N1 Mn2 123.9(6) . . ?
C5 N1 Mn2 118.5(4) . . ?
C6 N2 O1 116.2(5) . . ?
C6 N2 Mn2 121.9(4) . . ?
O1 N2 Mn2 121.9(3) . . ?
C26 O11 Mn1 106.6(3) . . ?
C26 O11 Mn2 119.0(3) . . ?
Mn1 O11 Mn2 113.02(16) . . ?
C26 O12 Mn1 115.8(3) . 3_655 ?
C26 O12 Mn1 82.0(3) . . ?
Mn1 O12 Mn1 102.91(15) 3_655 . ?
C25 N11 C21 119.6(5) . . ?
C25 N11 Mn1 113.4(3) . 3_655 ?
C21 N11 Mn1 127.0(4) . 3_655 ?
C27 N12 C31 116.9(5) . . ?
C27 N12 Mn2 113.2(4) . . ?
C31 N12 Mn2 126.6(4) . . ?
C41 O21 Mn1 132.5(4) . . ?
C41 O22 Mn2 133.2(4) . . ?
N1 C1 C2 123.4(9) . . ?
C3 C2 C1 118.3(8) . . ?
C2 C3 C4 120.6(8) . . ?
C3 C4 C5 117.4(9) . . ?
N1 C5 C4 123.1(7) . . ?
N1 C5 C6 115.6(6) . . ?
C4 C5 C6 121.3(7) . . ?
N2 C6 C7 124.2(6) . . ?
N2 C6 C5 114.2(6) . . ?
C7 C6 C5 121.6(6) . . ?
N3 C7 C8A 93.1(14) . . ?
N3 C7 N3A 44.6(9) . . ?
C8A C7 N3A 130.2(15) . . ?
N3 C7 C6 123.1(9) . . ?
C8A C7 C6 119.3(15) . . ?
N3A C7 C6 107.8(9) . . ?
N3 C7 C8 117.4(11) . . ?
C8A C7 C8 56.3(12) . . ?
N3A C7 C8 113.6(12) . . ?
C6 C7 C8 119.4(8) . . ?
N3A N3 C7 76.1(15) . . ?
N3A N3 C11 101(2) . . ?
C7 N3 C11 123.5(14) . . ?
N3A N3 C11A 60.2(17) . . ?
C7 N3 C11A 112.0(16) . . ?
C11 N3 C11A 41.5(13) . . ?
N3A N3 C8A 113.9(19) . . ?
C7 N3 C8A 43.7(9) . . ?
C11 N3 C8A 94.1(18) . . ?
C11A N3 C8A 113.0(19) . . ?
C8A C8 C9 95.2(17) . . ?
C8A C8 C7 51.0(10) . . ?
C9 C8 C7 116.2(14) . . ?
C8A C8 C9A 49.7(18) . . ?
C9 C8 C9A 45.7(15) . . ?
C7 C8 C9A 81.0(12) . . ?
C9A C9 C8 86.4(18) . . ?
C9A C9 C10 51.9(19) . . ?
C8 C9 C10 115.4(13) . . ?
C11 C10 C9A 86(2) . . ?
C11 C10 C9 121.7(16) . . ?
C9A C10 C9 58.6(18) . . ?
C11 C10 C11A 38.1(16) . . ?
C9A C10 C11A 108.0(19) . . ?
C9 C10 C11A 107.0(15) . . ?
C11A C11 C10 97(3) . . ?
C11A C11 N3 76(2) . . ?
C10 C11 N3 125.6(19) . . ?
C11A C11 C9A 121(3) . . ?
C10 C11 C9A 49.0(17) . . ?
N3 C11 C9A 88(2) . . ?
C11A C11 N3A 44.0(18) . . ?
C10 C11 N3A 116.2(15) . . ?
N3 C11 N3A 32.5(10) . . ?
C9A C11 N3A 102.9(14) . . ?
N3 N3A C11A 78.1(18) . . ?
N3 N3A C7 59.4(14) . . ?
C11A N3A C7 113(2) . . ?
N3 N3A C11 46.0(14) . . ?
C11A N3A C11 32.3(14) . . ?
C7 N3A C11 88.5(13) . . ?
C7 C8A C8 72.7(13) . . ?
C7 C8A C9A 112(2) . . ?
C8 C8A C9A 85(2) . . ?
C7 C8A N3 43.2(8) . . ?
C8 C8A N3 97.0(15) . . ?
C9A C8A N3 79.5(17) . . ?
C10 C9A C9 70(3) . . ?
C10 C9A C8A 130(2) . . ?
C9 C9A C8A 92.9(19) . . ?
C10 C9A C11 44.8(15) . . ?
C9 C9A C11 101(3) . . ?
C8A C9A C11 98.1(17) . . ?
C10 C9A C8 100(2) . . ?
C9 C9A C8 47.9(11) . . ?
C8A C9A C8 45.2(12) . . ?
C11 C9A C8 100.0(15) . . ?
C11 C11A N3A 104(3) . . ?
C11 C11A N3 62(2) . . ?
N3A C11A N3 41.8(11) . . ?
C11 C11A C10 45(2) . . ?
N3A C11A C10 121(3) . . ?
N3 C11A C10 91.7(19) . . ?
N11 C21 C22 121.1(6) . . ?
C21 C22 C23 120.1(6) . . ?
C24 C23 C22 118.9(6) . . ?
C23 C24 C25 119.3(6) . . ?
N11 C25 C24 121.1(5) . . ?
N11 C25 C26 114.0(4) . . ?
C24 C25 C26 124.9(5) . . ?
O12 C26 O11 108.7(4) . . ?
O12 C26 C25 109.5(4) . . ?
O11 C26 C25 106.9(4) . . ?
O12 C26 C27 109.2(4) . . ?
O11 C26 C27 110.9(4) . . ?
C25 C26 C27 111.5(4) . . ?
N12 C27 C28 122.4(5) . . ?
N12 C27 C26 116.3(5) . . ?
C28 C27 C26 121.3(5) . . ?
C29 C28 C27 119.5(6) . . ?
C28 C29 C30 118.6(6) . . ?
C31 C30 C29 118.6(6) . . ?
N12 C31 C30 124.0(6) . . ?
O22 C41 O21 126.6(6) . . ?
O22 C41 C42 117.6(6) . . ?
O21 C41 C42 115.9(6) . . ?
N31 C51 C52 167(2) . . ?
N41 C61 C62 166(4) . . ?

loop_
_geom_bond_atom_site_label_1
_geom_bond_atom_site_label_2
_geom_bond_distance
_geom_bond_site_symmetry_2
_geom_bond_publ_flag
Mn1 O1 1.890(4) . ?
Mn1 O12 1.903(4) 3_655 ?
Mn1 O11 1.930(3) . ?
Mn1 N11 2.045(4) 3_655 ?
Mn1 O21 2.090(4) . ?
Mn1 O12 2.512(4) . ?
Mn2 O22 2.140(4) . ?
Mn2 O11 2.166(4) . ?
Mn2 N2 2.281(5) . ?
Mn2 N1 2.293(6) . ?
Mn2 N12 2.348(5) . ?
Mn2 Br1 2.5371(14) . ?
O1 N2 1.358(6) . ?
N1 C1 1.334(9) . ?
N1 C5 1.346(9) . ?
N2 C6 1.293(7) . ?
O11 C26 1.419(6) . ?
O12 C26 1.404(6) . ?
O12 Mn1 1.903(4) 3_655 ?
N11 C25 1.337(7) . ?
N11 C21 1.343(7) . ?
N11 Mn1 2.045(4) 3_655 ?
N12 C27 1.338(7) . ?
N12 C31 1.343(8) . ?
O21 C41 1.264(7) . ?
O22 C41 1.238(7) . ?
C1 C2 1.378(12) . ?
C2 C3 1.357(13) . ?
C3 C4 1.382(12) . ?
C4 C5 1.384(10) . ?
C5 C6 1.501(9) . ?
C6 C7 1.480(10) . ?
C7 N3 1.251(14) . ?
C7 C8A 1.263(19) . ?
C7 N3A 1.41(2) . ?
C7 C8 1.552(16) . ?
N3 N3A 1.021(19) . ?
N3 C11 1.36(2) . ?
N3 C11A 1.50(3) . ?
N3 C8A 1.83(3) . ?
C8 C8A 1.35(3) . ?
C8 C9 1.41(2) . ?
C8 C9A 1.90(3) . ?
C9 C9A 1.36(4) . ?
C9 C10 1.50(2) . ?
C10 C11 1.17(2) . ?
C10 C9A 1.26(4) . ?
C10 C11A 1.65(4) . ?
C11 C11A 1.02(3) . ?
C11 C9A 1.66(4) . ?
C11 N3A 1.86(3) . ?
N3A C11A 1.33(3) . ?
C8A C9A 1.45(4) . ?
C21 C22 1.370(9) . ?
C22 C23 1.376(9) . ?
C23 C24 1.363(9) . ?
C24 C25 1.397(8) . ?
C25 C26 1.524(7) . ?
C26 C27 1.527(7) . ?
C27 C28 1.386(8) . ?
C28 C29 1.374(8) . ?
C29 C30 1.374(9) . ?
C30 C31 1.370(9) . ?
C41 C42 1.521(9) . ?
N31 C51 1.21(3) . ?
C51 C52 1.53(3) . ?
N41 C61 1.27(4) . ?
C61 C62 1.34(5) . ?
